data_2019529
loop_
_publ_author_name
'Petrochko, Natalia G.'
'Peters, R. Gregory'
'Baughman, Russell G.'

_publ_section_title
;
 Two molybdenum pentacarbonyl complexes with electroneutral phosphane
 ligands:
 [bis(morpholin-4-yl)(pentafluoroethyl)phosphane-\k<i>P</i>]pentacarbonylmolybdenum(0)
 and
 pentacarbonyl[(pentafluoroethyl)bis(piperidin-1-yl)phosphane-\k<i>P</i>]molybdenum(0)
;
_journal_coeditor_code EG3158
_journal_issue 5
_journal_name_full 'Acta Crystallographica Section C'
_journal_page_first 508
_journal_page_last 511
_journal_paper_doi 10.1107/S2053229614007165
_journal_volume 70
_journal_year 2014
_chemical_formula_iupac '[Mo (C10 H16 F5 N2 O2 P) (C O)5]'
_chemical_formula_moiety 'C15 H16 F5 Mo N2 O7 P'
_chemical_formula_sum 'C15 H16 F5 Mo N2 O7 P'
_chemical_formula_weight 558.21
_chemical_name_systematic '[Bis(morpholin-4-yl)(pentafluoroethyl)phosphane-\k<i>P</i>]pentacarbonylmolybdenum(0)'
_space_group_IT_number 2
_symmetry_cell_setting triclinic
_symmetry_space_group_name_Hall '-P 1'
_symmetry_space_group_name_H-M 'P -1'
_atom_sites_solution_hydrogens difmap
_atom_sites_solution_primary direct
_atom_sites_solution_secondary difmap
_audit_creation_method SHELXL97
_cell_angle_alpha 82.536(3)
_cell_angle_beta 80.868(3)
_cell_angle_gamma 64.345(3)
_cell_formula_units_Z 2
_cell_length_a 9.4555(3)
_cell_length_b 9.9522(4)
_cell_length_c 12.8809(5)
_cell_measurement_reflns_used 100
_cell_measurement_temperature 295(2)
_cell_measurement_theta_max 25.44
_cell_measurement_theta_min 11.71
_cell_volume 1076.23(7)
_computing_cell_refinement 'XSCANS (Bruker, 1996)'
_computing_data_collection 'XSCANS (Bruker, 1996)'
_computing_data_reduction 'XSCANS (Bruker, 1996)'
_computing_molecular_graphics 'SHELXTL/PC (Sheldrick, 2008)'
_computing_publication_material
;
SHELXTL/PC (Sheldrick, 2008) and SHELXL97 (Sheldrick, 2008)
;
_computing_structure_refinement 'SHELXL97 (Sheldrick, 2008)'
_computing_structure_solution 'SHELXS86 (Sheldrick, 2008)'
_diffrn_ambient_temperature 295(2)
_diffrn_measured_fraction_theta_full 0.996
_diffrn_measured_fraction_theta_max 0.996
_diffrn_measurement_device_type 'Bruker P4'
_diffrn_measurement_method \q2\q
_diffrn_radiation_monochromator graphite
_diffrn_radiation_source 'normal-focus sealed tube'
_diffrn_radiation_type MoK\a
_diffrn_radiation_wavelength 0.71073
_diffrn_reflns_av_R_equivalents 0.0188
_diffrn_reflns_av_sigmaI/netI 0.0231
_diffrn_reflns_limit_h_max 12
_diffrn_reflns_limit_h_min -1
_diffrn_reflns_limit_k_max 12
_diffrn_reflns_limit_k_min -12
_diffrn_reflns_limit_l_max 16
_diffrn_reflns_limit_l_min -16
_diffrn_reflns_number 5836
_diffrn_reflns_theta_full 27.50
_diffrn_reflns_theta_max 27.50
_diffrn_reflns_theta_min 2.28
_diffrn_standards_decay_% 1.7
_diffrn_standards_interval_count 100
_diffrn_standards_number 3
_exptl_absorpt_coefficient_mu 0.765
_exptl_absorpt_correction_T_max 0.734
_exptl_absorpt_correction_T_min 0.642
_exptl_absorpt_correction_type integration
_exptl_absorpt_process_details '(XSHELL; Bruker, 1999)'
_exptl_crystal_colour colourless
_exptl_crystal_density_diffrn 1.723
_exptl_crystal_density_method 'not measured'
_exptl_crystal_description 'parallelepiped cut from block'
_exptl_crystal_F_000 556
_exptl_crystal_size_max 0.56
_exptl_crystal_size_mid 0.52
_exptl_crystal_size_min 0.43
_refine_diff_density_max 0.474
_refine_diff_density_min -0.340
_refine_ls_extinction_coef 0.0195(9)
_refine_ls_extinction_expression Fc^*^=kFc[1+0.001xFc^2^\l^3^/sin(2\q)]^-1/4^
_refine_ls_extinction_method 'SHELXL97 (Sheldrick, 2008)'
_refine_ls_goodness_of_fit_ref 1.085
_refine_ls_hydrogen_treatment constr
_refine_ls_matrix_type full
_refine_ls_number_parameters 281
_refine_ls_number_reflns 4932
_refine_ls_number_restraints 0
_refine_ls_restrained_S_all 1.085
_refine_ls_R_factor_all 0.0280
_refine_ls_R_factor_gt 0.0258
_refine_ls_shift/su_max 0.001
_refine_ls_shift/su_mean 0.000
_refine_ls_structure_factor_coef Fsqd
_refine_ls_weighting_details 'w = 1/[\s^2^(Fo^2^)+(0.0310P)^2^+0.4203P] where P=(Fo^2^+2Fc^2^)/3'
_refine_ls_weighting_scheme calc
_refine_ls_wR_factor_gt 0.0689
_refine_ls_wR_factor_ref 0.0704
_reflns_number_gt 4616
_reflns_number_total 4932
_reflns_threshold_expression I>2\s(I)
_cod_data_source_file eg3158sup1.cif
_cod_data_source_block 1a
_cod_database_code 2019529
_cod_database_fobs_code 2019529

loop_
_symmetry_equiv_pos_as_xyz
'x, y, z'
'-x, -y, -z'

loop_
_atom_site_type_symbol
_atom_site_label
_atom_site_fract_x
_atom_site_fract_y
_atom_site_fract_z
_atom_site_U_iso_or_equiv
_atom_site_adp_type
_atom_site_calc_flag
_atom_site_refinement_flags
_atom_site_occupancy
_atom_site_symmetry_multiplicity
Mo Mo1 0.254204(18) 0.476693(17) 0.332147(12) 0.03590(7) Uani d . 1 1
P P1 0.39739(5) 0.25947(5) 0.21918(3) 0.03246(10) Uani d . 1 1
F F1 0.4014(2) 0.43097(17) 0.03742(11) 0.0692(4) Uani d . 1 1
F F2 0.49201(17) 0.19509(17) 0.01158(10) 0.0622(4) Uani d . 1 1
F F3 0.2010(3) 0.2098(4) 0.0455(2) 0.1438(12) Uani d . 1 1
F F4 0.1068(2) 0.4355(4) 0.08501(17) 0.1575(15) Uani d . 1 1
F F5 0.2209(2) 0.3736(3) -0.06765(13) 0.1063(8) Uani d . 1 1
O O1 0.5722(2) 0.4846(3) 0.3758(2) 0.0801(6) Uani d . 1 1
O O2 0.2233(3) 0.7230(2) 0.14061(17) 0.0901(7) Uani d . 1 1
O O3 -0.0888(2) 0.5152(3) 0.3005(2) 0.0855(7) Uani d . 1 1
O O4 0.2859(3) 0.2422(2) 0.52800(15) 0.0802(6) Uani d . 1 1
O O5 0.0882(2) 0.7350(2) 0.48799(16) 0.0713(5) Uani d . 1 1
O O6 0.9262(2) 0.0497(3) 0.2174(3) 0.1045(9) Uani d . 1 1
O O7 0.3280(3) -0.1550(2) 0.32874(18) 0.0821(7) Uani d . 1 1
N N1 0.59744(18) 0.17449(19) 0.20831(14) 0.0418(4) Uani d . 1 1
N N2 0.3552(2) 0.11247(19) 0.24618(13) 0.0413(4) Uani d . 1 1
C C1 0.4623(3) 0.4778(3) 0.35758(19) 0.0509(5) Uani d . 1 1
C C2 0.2361(3) 0.6336(3) 0.20750(19) 0.0551(5) Uani d . 1 1
C C3 0.0351(3) 0.4972(3) 0.31154(19) 0.0528(5) Uani d . 1 1
C C4 0.2738(3) 0.3262(3) 0.45779(17) 0.0490(5) Uani d . 1 1
C C5 0.1485(3) 0.6434(2) 0.43071(18) 0.0484(5) Uani d . 1 1
C C6 0.6950(3) 0.2477(3) 0.1497(2) 0.0585(6) Uani d . 1 1
H H6A 0.6978 0.3203 0.1919 0.070 Uiso d R 1 1
H H6B 0.6515 0.2990 0.0850 0.070 Uiso d R 1 1
C C7 0.8596(3) 0.1271(5) 0.1250(3) 0.0908(11) Uani d . 1 1
H H7A 0.8552 0.0567 0.0815 0.109 Uiso d R 1 1
H H7B 0.9264 0.1719 0.0854 0.109 Uiso d R 1 1
C C8 0.8312(4) -0.0174(4) 0.2758(4) 0.0927(11) Uani d . 1 1
H H8A 0.8781 -0.0694 0.3394 0.111 Uiso d R 1 1
H H8B 0.8280 -0.0905 0.2344 0.111 Uiso d R 1 1
C C9 0.6657(3) 0.0958(3) 0.3057(2) 0.0585(6) Uani d . 1 1
H H9A 0.6026 0.0464 0.3443 0.070 Uiso d R 1 1
H H9B 0.6669 0.1666 0.3503 0.070 Uiso d R 1 1
C C10 0.4388(3) -0.0263(3) 0.1910(2) 0.0566(6) Uani d . 1 1
H H10A 0.5382 -0.0302 0.1542 0.068 Uiso d R 1 1
H H10B 0.3755 -0.0279 0.1392 0.068 Uiso d R 1 1
C C11 0.4689(4) -0.1597(3) 0.2690(2) 0.0693(7) Uani d . 1 1
H H11A 0.5192 -0.2501 0.2313 0.083 Uiso d R 1 1
H H11B 0.5410 -0.1629 0.3161 0.083 Uiso d R 1 1
C C12 0.2498(4) -0.0218(3) 0.3834(2) 0.0736(8) Uani d . 1 1
H H12A 0.3175 -0.0207 0.4322 0.088 Uiso d R 1 1
H H12B 0.1536 -0.0204 0.4239 0.088 Uiso d R 1 1
C C13 0.2104(3) 0.1152(3) 0.30840(19) 0.0523(5) Uani d . 1 1
H H13A 0.1377 0.1179 0.2620 0.063 Uiso d R 1 1
H H13B 0.1597 0.2041 0.3477 0.063 Uiso d R 1 1
C C14 0.3803(2) 0.3049(3) 0.06994(16) 0.0469(5) Uani d . 1 1
C C15 0.2238(3) 0.3330(5) 0.0336(2) 0.0785(9) Uani d . 1 1

loop_
_atom_site_aniso_label
_atom_site_aniso_U_11
_atom_site_aniso_U_22
_atom_site_aniso_U_33
_atom_site_aniso_U_12
_atom_site_aniso_U_13
_atom_site_aniso_U_23
Mo1 0.03805(10) 0.03250(10) 0.03475(10) -0.01420(7) 0.00072(6) -0.00257(6)
P1 0.0301(2) 0.0345(2) 0.0311(2) -0.01334(17) -0.00022(16) -0.00165(16)
F1 0.0875(11) 0.0625(9) 0.0474(8) -0.0296(8) 0.0006(7) 0.0130(6)
F2 0.0620(8) 0.0718(9) 0.0402(7) -0.0168(7) 0.0052(6) -0.0168(6)
F3 0.141(2) 0.226(3) 0.130(2) -0.132(2) -0.0737(18) 0.039(2)
F4 0.0485(10) 0.277(4) 0.0785(14) 0.0149(15) -0.0199(9) -0.0674(18)
F5 0.0891(13) 0.156(2) 0.0453(9) -0.0197(13) -0.0274(9) -0.0015(10)
O1 0.0642(12) 0.0917(15) 0.1007(16) -0.0436(12) -0.0145(11) -0.0166(12)
O2 0.132(2) 0.0549(11) 0.0625(12) -0.0287(12) 0.0005(12) 0.0152(9)
O3 0.0449(10) 0.1161(18) 0.0919(16) -0.0299(11) -0.0036(10) -0.0146(13)
O4 0.1179(18) 0.0718(13) 0.0523(11) -0.0453(13) -0.0163(11) 0.0185(9)
O5 0.0827(13) 0.0557(10) 0.0677(12) -0.0262(9) 0.0214(10) -0.0257(9)
O6 0.0350(10) 0.1114(19) 0.157(3) -0.0186(11) -0.0203(13) -0.0099(18)
O7 0.1128(17) 0.0522(10) 0.0904(15) -0.0530(11) 0.0287(13) -0.0188(10)
N1 0.0297(7) 0.0438(9) 0.0474(9) -0.0132(7) -0.0018(6) 0.0006(7)
N2 0.0438(9) 0.0406(8) 0.0430(9) -0.0231(7) 0.0065(7) -0.0095(7)
C1 0.0542(12) 0.0468(11) 0.0549(12) -0.0240(10) -0.0026(10) -0.0086(9)
C2 0.0666(14) 0.0422(11) 0.0469(12) -0.0178(10) 0.0029(10) -0.0011(9)
C3 0.0456(12) 0.0563(13) 0.0495(12) -0.0164(10) 0.0019(9) -0.0079(10)
C4 0.0592(13) 0.0464(11) 0.0416(10) -0.0235(10) -0.0025(9) -0.0026(9)
C5 0.0508(12) 0.0389(10) 0.0495(11) -0.0164(9) 0.0049(9) -0.0043(8)
C6 0.0419(11) 0.0694(15) 0.0664(15) -0.0298(11) 0.0027(10) -0.0002(12)
C7 0.0403(14) 0.120(3) 0.110(3) -0.0359(17) 0.0177(16) -0.026(2)
C8 0.0534(16) 0.0687(19) 0.141(3) -0.0053(14) -0.0414(19) 0.007(2)
C9 0.0496(12) 0.0558(13) 0.0672(15) -0.0184(11) -0.0217(11) 0.0105(11)
C10 0.0687(15) 0.0486(12) 0.0558(13) -0.0301(11) 0.0130(11) -0.0199(10)
C11 0.0834(19) 0.0447(12) 0.0777(18) -0.0296(13) 0.0110(14) -0.0121(12)
C12 0.099(2) 0.0568(15) 0.0714(17) -0.0495(15) 0.0309(15) -0.0167(12)
C13 0.0505(12) 0.0570(13) 0.0596(13) -0.0349(11) 0.0107(10) -0.0147(10)
C14 0.0434(10) 0.0547(12) 0.0342(9) -0.0145(9) 0.0002(8) -0.0028(8)
C15 0.0545(15) 0.130(3) 0.0432(13) -0.0298(17) -0.0135(11) -0.0021(15)

loop_
_atom_type_symbol
_atom_type_description
_atom_type_scat_dispersion_real
_atom_type_scat_dispersion_imag
_atom_type_scat_source
C C 0.0033 0.0016 'International Tables Vol C Tables 4.2.6.8 and 6.1.1.4'
H H 0.0000 0.0000 'International Tables Vol C Tables 4.2.6.8 and 6.1.1.4'
N N 0.0061 0.0033 'International Tables Vol C Tables 4.2.6.8 and 6.1.1.4'
O O 0.0106 0.0060 'International Tables Vol C Tables 4.2.6.8 and 6.1.1.4'
F F 0.0171 0.0103 'International Tables Vol C Tables 4.2.6.8 and 6.1.1.4'
P P 0.1023 0.0942 'International Tables Vol C Tables 4.2.6.8 and 6.1.1.4'
Mo Mo -1.6832 0.6857 'International Tables Vol C Tables 4.2.6.8 and 6.1.1.4'

loop_
_geom_angle_atom_site_label_1
_geom_angle_atom_site_label_2
_geom_angle_atom_site_label_3
_geom_angle
C5 Mo1 C4 89.32(9)
C5 Mo1 C3 88.66(9)
C4 Mo1 C3 92.82(10)
C5 Mo1 C1 85.93(9)
C4 Mo1 C1 89.22(10)
C3 Mo1 C1 174.19(9)
C5 Mo1 C2 89.23(9)
C4 Mo1 C2 178.12(9)
C3 Mo1 C2 88.34(10)
C1 Mo1 C2 89.49(10)
C5 Mo1 P1 176.10(7)
C4 Mo1 P1 87.57(6)
C3 Mo1 P1 93.84(7)
C1 Mo1 P1 91.68(6)
C2 Mo1 P1 93.83(7)
N2 P1 N1 100.58(9)
N2 P1 C14 103.40(10)
N1 P1 C14 96.30(9)
N2 P1 Mo1 118.43(6)
N1 P1 Mo1 118.99(6)
C14 P1 Mo1 115.65(7)
C7 O6 C8 110.3(2)
C11 O7 C12 110.53(19)
C9 N1 C6 109.63(18)
C9 N1 P1 115.35(14)
C6 N1 P1 121.80(15)
C13 N2 C10 110.45(16)
C13 N2 P1 124.36(14)
C10 N2 P1 123.76(14)
O1 C1 Mo1 175.9(2)
O2 C2 Mo1 178.1(2)
O3 C3 Mo1 177.0(2)
O4 C4 Mo1 179.4(2)
O5 C5 Mo1 178.4(2)
N1 C6 C7 107.4(2)
N1 C6 H6A 110.3
C7 C6 H6A 110.2
N1 C6 H6B 110.2
C7 C6 H6B 110.2
H6A C6 H6B 108.5
O6 C7 C6 111.7(3)
O6 C7 H7A 109.1
C6 C7 H7A 109.3
O6 C7 H7B 109.4
C6 C7 H7B 109.4
H7A C7 H7B 108.0
O6 C8 C9 111.9(3)
O6 C8 H8A 109.3
C9 C8 H8A 109.1
O6 C8 H8B 109.2
C9 C8 H8B 109.3
H8A C8 H8B 107.9
N1 C9 C8 108.2(2)
N1 C9 H9A 110.1
C8 C9 H9A 110.1
N1 C9 H9B 109.9
C8 C9 H9B 110.1
H9A C9 H9B 108.4
N2 C10 C11 109.9(2)
N2 C10 H10A 109.7
C11 C10 H10A 109.9
N2 C10 H10B 109.6
C11 C10 H10B 109.6
H10A C10 H10B 108.2
O7 C11 C10 112.0(2)
O7 C11 H11A 109.2
C10 C11 H11A 109.1
O7 C11 H11B 109.3
C10 C11 H11B 109.1
H11A C11 H11B 107.9
O7 C12 C13 111.5(2)
O7 C12 H12A 109.2
C13 C12 H12A 109.2
O7 C12 H12B 109.4
C13 C12 H12B 109.5
H12A C12 H12B 108.0
N2 C13 C12 109.6(2)
N2 C13 H13A 109.8
C12 C13 H13A 109.7
N2 C13 H13B 109.7
C12 C13 H13B 109.7
H13A C13 H13B 108.2
F2 C14 F1 106.51(17)
F2 C14 C15 105.5(2)
F1 C14 C15 105.0(2)
F2 C14 P1 112.20(14)
F1 C14 P1 110.13(15)
C15 C14 P1 116.73(16)
F4 C15 F5 108.5(3)
F4 C15 F3 108.9(3)
F5 C15 F3 105.1(3)
F4 C15 C14 111.3(3)
F5 C15 C14 111.7(2)
F3 C15 C14 111.1(3)

loop_
_geom_bond_atom_site_label_1
_geom_bond_atom_site_label_2
_geom_bond_distance
Mo1 C5 2.018(2)
Mo1 C4 2.030(2)
Mo1 C3 2.049(2)
Mo1 C1 2.050(2)
Mo1 C2 2.062(2)
Mo1 P1 2.5063(5)
P1 N2 1.6580(16)
P1 N1 1.6954(16)
P1 C14 1.933(2)
F1 C14 1.358(3)
F2 C14 1.355(2)
F3 C15 1.320(5)
F4 C15 1.291(4)
F5 C15 1.315(3)
O1 C1 1.133(3)
O2 C2 1.136(3)
O3 C3 1.136(3)
O4 C4 1.133(3)
O5 C5 1.137(3)
O6 C7 1.409(5)
O6 C8 1.412(4)
O7 C11 1.414(3)
O7 C12 1.424(3)
N1 C9 1.472(3)
N1 C6 1.473(3)
N2 C13 1.464(2)
N2 C10 1.473(3)
C6 C7 1.513(4)
C6 H6A 0.97
C6 H6B 0.97
C7 H7A 0.97
C7 H7B 0.97
C8 C9 1.504(4)
C8 H8A 0.97
C8 H8B 0.97
C9 H9A 0.97
C9 H9B 0.97
C10 C11 1.507(4)
C10 H10A 0.97
C10 H10B 0.97
C11 H11A 0.97
C11 H11B 0.97
C12 C13 1.504(4)
C12 H12A 0.97
C12 H12B 0.97
C13 H13A 0.97
C13 H13B 0.97
C14 C15 1.521(3)

loop_
_geom_torsion_atom_site_label_1
_geom_torsion_atom_site_label_2
_geom_torsion_atom_site_label_3
_geom_torsion_atom_site_label_4
_geom_torsion
C4 Mo1 P1 N2 39.38(10)
C3 Mo1 P1 N2 -53.28(10)
C1 Mo1 P1 N2 128.54(10)
C2 Mo1 P1 N2 -141.87(11)
C5 Mo1 P1 N1 -46.1(9)
C4 Mo1 P1 N1 -83.20(10)
C3 Mo1 P1 N1 -175.86(10)
C1 Mo1 P1 N1 5.95(10)
C2 Mo1 P1 N1 95.55(10)
C5 Mo1 P1 C14 -160.0(9)
C4 Mo1 P1 C14 162.90(10)
C3 Mo1 P1 C14 70.23(10)
C1 Mo1 P1 C14 -107.95(10)
C2 Mo1 P1 C14 -18.35(11)
N2 P1 N1 C9 -64.74(18)
C14 P1 N1 C9 -169.68(17)
Mo1 P1 N1 C9 66.33(17)
N2 P1 N1 C6 158.26(18)
C14 P1 N1 C6 53.3(2)
Mo1 P1 N1 C6 -70.66(19)
N1 P1 N2 C13 151.03(18)
C14 P1 N2 C13 -109.81(19)
Mo1 P1 N2 C13 19.6(2)
N1 P1 N2 C10 -43.9(2)
C14 P1 N2 C10 55.2(2)
Mo1 P1 N2 C10 -175.37(16)
C5 Mo1 C1 O1 4(3)
C4 Mo1 C1 O1 -85(3)
C3 Mo1 C1 O1 26(4)
C2 Mo1 C1 O1 94(3)
P1 Mo1 C1 O1 -173(3)
C5 Mo1 C2 O2 -13(8)
C4 Mo1 C2 O2 -53(10)
C3 Mo1 C2 O2 76(8)
C1 Mo1 C2 O2 -99(8)
P1 Mo1 C2 O2 169(8)
C5 Mo1 C3 O3 35(4)
C4 Mo1 C3 O3 124(4)
C1 Mo1 C3 O3 14(5)
C2 Mo1 C3 O3 -54(4)
P1 Mo1 C3 O3 -148(4)
C5 Mo1 C4 O4 -9E1(3)
C3 Mo1 C4 O4 -18E1(10)
C1 Mo1 C4 O4 -0E1(3)
C2 Mo1 C4 O4 -5E1(3)
P1 Mo1 C4 O4 9E1(3)
C4 Mo1 C5 O5 -19(9)
C3 Mo1 C5 O5 74(9)
C1 Mo1 C5 O5 -108(9)
C2 Mo1 C5 O5 162(9)
P1 Mo1 C5 O5 -56(9)
C9 N1 C6 C7 59.3(3)
P1 N1 C6 C7 -161.5(2)
C8 O6 C7 C6 59.3(4)
N1 C6 C7 O6 -59.6(3)
C7 O6 C8 C9 -58.5(4)
C6 N1 C9 C8 -59.0(3)
P1 N1 C9 C8 159.0(2)
O6 C8 C9 N1 58.3(4)
C13 N2 C10 C11 -55.0(3)
P1 N2 C10 C11 138.2(2)
C12 O7 C11 C10 -57.8(3)
N2 C10 C11 O7 56.0(3)
C11 O7 C12 C13 58.8(3)
C10 N2 C13 C12 56.0(3)
P1 N2 C13 C12 -137.23(19)
O7 C12 C13 N2 -58.0(3)
N2 P1 C14 F2 -65.75(17)
N1 P1 C14 F2 36.74(17)
Mo1 P1 C14 F2 163.17(13)
N2 P1 C14 F1 175.80(14)
N1 P1 C14 F1 -81.72(15)
Mo1 P1 C14 F1 44.71(16)
N2 P1 C14 C15 56.2(2)
N1 P1 C14 C15 158.7(2)
Mo1 P1 C14 C15 -74.9(2)
F2 C14 C15 F4 179.3(3)
F1 C14 C15 F4 -68.4(3)
P1 C14 C15 F4 53.9(4)
F2 C14 C15 F5 -59.3(4)
F1 C14 C15 F5 53.0(3)
P1 C14 C15 F5 175.3(2)
F2 C14 C15 F3 57.7(3)
F1 C14 C15 F3 170.0(2)
P1 C14 C15 F3 -67.7(3)
